data_2202644
loop_
_publ_author_name
'Marx, Raimund'
'Glaser, Steffen'
'Bolte, Michael'

_publ_section_title
;
 Methyl <i>N</i>-(benzyloxycarbonyl)oxamate
;
_journal_issue 9
_journal_name_full 'Acta Crystallographica Section E'
_journal_page_first o1425
_journal_page_last o1426
_journal_paper_doi 10.1107/S1600536803018774
_journal_volume 59
_journal_year 2003
_chemical_formula_iupac 'C11 H11 N O5'
_chemical_formula_moiety 'C11 H11 N O5'
_chemical_formula_sum 'C11 H11 N O5'
_chemical_formula_weight 237.21
_chemical_name_systematic ?
_space_group_IT_number 14
_symmetry_cell_setting monoclinic
_symmetry_space_group_name_Hall '-P 2ybc'
_symmetry_space_group_name_H-M 'P 1 21/c 1'
_atom_sites_solution_hydrogens geom
_atom_sites_solution_primary direct
_atom_sites_solution_secondary difmap
_audit_creation_method SHELXL-97
_cell_angle_alpha 90.00
_cell_angle_beta 95.446(2)
_cell_angle_gamma 90.00
_cell_formula_units_Z 4
_cell_length_a 8.0139(8)
_cell_length_b 5.4828(5)
_cell_length_c 24.701(3)
_cell_measurement_reflns_used 512
_cell_measurement_temperature 173(2)
_cell_measurement_theta_max 20.7
_cell_measurement_theta_min 3.2
_cell_volume 1080.4(2)
_computing_cell_refinement 'SMART (Siemens, 1995)'
_computing_data_reduction 'SAINT (Siemens, 1995)'
_computing_molecular_graphics 'PLATON (Spek, 1990)'
_computing_publication_material SHELXL97
_computing_structure_refinement 'SHELXL97 (Sheldrick, 1997)'
_computing_structure_solution 'SHELXS97 (Sheldrick, 1990)'
_diffrn_ambient_temperature 173(2)
_diffrn_measured_fraction_theta_full 0.926
_diffrn_measured_fraction_theta_max 0.926
_diffrn_measurement_device_type 'Siemens 1K CCD three-circle'
_diffrn_measurement_method \w
_diffrn_radiation_monochromator graphite
_diffrn_radiation_source 'fine-focus sealed tube'
_diffrn_radiation_type MoK\a
_diffrn_radiation_wavelength 0.71073
_diffrn_reflns_av_R_equivalents 0.0417
_diffrn_reflns_av_sigmaI/netI 0.0356
_diffrn_reflns_limit_h_max 11
_diffrn_reflns_limit_h_min -11
_diffrn_reflns_limit_k_max 7
_diffrn_reflns_limit_k_min -7
_diffrn_reflns_limit_l_max 34
_diffrn_reflns_limit_l_min -33
_diffrn_reflns_number 17271
_diffrn_reflns_theta_full 30.55
_diffrn_reflns_theta_max 30.55
_diffrn_reflns_theta_min 1.66
_diffrn_standards_decay_% 0
_diffrn_standards_interval_time 'at end of data collection'
_diffrn_standards_number 123
_exptl_absorpt_coefficient_mu 0.117
_exptl_absorpt_correction_type none
_exptl_crystal_colour colourless
_exptl_crystal_density_diffrn 1.458
_exptl_crystal_density_method 'not measured'
_exptl_crystal_description plate
_exptl_crystal_F_000 496
_exptl_crystal_size_max 0.52
_exptl_crystal_size_mid 0.28
_exptl_crystal_size_min 0.12
_refine_diff_density_max 0.355
_refine_diff_density_min -0.202
_refine_ls_extinction_coef 0.0114(17)
_refine_ls_extinction_expression Fc^*^=kFc[1+0.001xFc^2^\l^3^/sin(2\q)]^-1/4^
_refine_ls_extinction_method SHELXL97
_refine_ls_goodness_of_fit_ref 1.024
_refine_ls_hydrogen_treatment mixed
_refine_ls_matrix_type full
_refine_ls_number_parameters 159
_refine_ls_number_reflns 3064
_refine_ls_number_restraints 0
_refine_ls_restrained_S_all 1.024
_refine_ls_R_factor_all 0.0690
_refine_ls_R_factor_gt 0.0422
_refine_ls_shift/su_max <0.001
_refine_ls_shift/su_mean 0.000
_refine_ls_structure_factor_coef Fsqd
_refine_ls_weighting_details 'calc w = 1/[\s^2^(Fo^2^)+(0.0434P)^2^+0.2657P] where P = (Fo^2^+2Fc^2^)/3'
_refine_ls_weighting_scheme calc
_refine_ls_wR_factor_gt 0.0876
_refine_ls_wR_factor_ref 0.0977
_reflns_number_gt 2248
_reflns_number_total 3064
_reflns_threshold_expression I>2\s(I)
_cod_data_source_file fl6056.cif
_cod_data_source_block I
_cod_depositor_comments
;
The following automatic conversions were performed:
'_symmetry_cell_setting' value 'Monoclinic' changed to 'monoclinic'
according to '/home/saulius/struct/CIF-dictionaries/cif_core.dic'
dictionary named 'cif_core.dic' version 2.4.1 from 2010-06-29.

Automatic conversion script
Id: cif_fix_enum 1527 2010-12-29 10:47:43Z saulius 

The following automatic conversions were performed:

'_symmetry_cell_setting' value 'Monoclinic' changed to 'monoclinic'
according to /home/saulius/struct/CIF-dictionaries/cif_core.dic
dictionary named 'cif_core.dic' version 2.4.1 from 2010-06-29.

Automatic conversion script
Id: cif_fix_values 1715 2011-07-08 13:25:40Z adriana 
;
_cod_original_sg_symbol_H-M 'P 21/c'
_cod_database_code 2202644
_cod_database_fobs_code 2202644

loop_
_symmetry_equiv_pos_as_xyz
'x, y, z'
'-x, y+1/2, -z+1/2'
'-x, -y, -z'
'x, -y-1/2, z-1/2'

loop_
_atom_site_label
_atom_site_fract_x
_atom_site_fract_y
_atom_site_fract_z
_atom_site_U_iso_or_equiv
_atom_site_adp_type
_atom_site_calc_flag
_atom_site_refinement_flags
_atom_site_occupancy
_atom_site_disorder_assembly
_atom_site_disorder_group
_atom_site_type_symbol
C1 0.14106(17) -0.0537(2) 0.34404(5) 0.0263(3) Uani d . 1 . . C
H1A 0.0181 -0.0769 0.3387 0.032 Uiso calc R 1 . . H
H1B 0.1931 -0.2110 0.3559 0.032 Uiso calc R 1 . . H
O2 0.18237(11) 0.13170(16) 0.38516(3) 0.0237(2) Uani d . 1 . . O
C3 0.12055(15) 0.0899(2) 0.43214(5) 0.0203(3) Uani d . 1 . . C
O31 0.03334(11) -0.08206(17) 0.44151(4) 0.0276(2) Uani d . 1 . . O
N4 0.16544(13) 0.2661(2) 0.47111(4) 0.0209(2) Uani d . 1 . . N
H4 0.1215(19) 0.243(3) 0.5013(7) 0.034(4) Uiso d . 1 . . H
C5 0.26733(14) 0.4662(2) 0.46824(5) 0.0190(2) Uani d . 1 . . C
O51 0.34199(11) 0.52955(17) 0.43049(4) 0.0258(2) Uani d . 1 . . O
C6 0.27838(15) 0.6067(2) 0.52258(5) 0.0201(3) Uani d . 1 . . C
O61 0.20617(12) 0.54188(18) 0.56038(4) 0.0294(2) Uani d . 1 . . O
O7 0.37597(11) 0.80055(16) 0.52109(3) 0.0229(2) Uani d . 1 . . O
C8 0.39785(16) 0.9384(3) 0.57169(5) 0.0265(3) Uani d . 1 . . C
H8A 0.4714 1.0783 0.5672 0.040 Uiso calc R 1 . . H
H8B 0.4483 0.8332 0.6009 0.040 Uiso calc R 1 . . H
H8C 0.2886 0.9965 0.5810 0.040 Uiso calc R 1 . . H
C11 0.20499(15) 0.0259(2) 0.29166(5) 0.0202(3) Uani d . 1 . . C
C12 0.16574(16) -0.1226(3) 0.24647(5) 0.0258(3) Uani d . 1 . . C
H12 0.1038 -0.2685 0.2501 0.031 Uiso calc R 1 . . H
C13 0.21605(18) -0.0597(3) 0.19636(5) 0.0311(3) Uani d . 1 . . C
H13 0.1877 -0.1612 0.1657 0.037 Uiso calc R 1 . . H
C14 0.30793(18) 0.1515(3) 0.19085(5) 0.0314(3) Uani d . 1 . . C
H14 0.3433 0.1944 0.1565 0.038 Uiso calc R 1 . . H
C15 0.34800(17) 0.2995(3) 0.23544(5) 0.0287(3) Uani d . 1 . . C
H15 0.4111 0.4441 0.2316 0.034 Uiso calc R 1 . . H
C16 0.29631(15) 0.2378(2) 0.28601(5) 0.0238(3) Uani d . 1 . . C
H16 0.3236 0.3407 0.3165 0.029 Uiso calc R 1 . . H

loop_
_atom_site_aniso_label
_atom_site_aniso_U_11
_atom_site_aniso_U_22
_atom_site_aniso_U_33
_atom_site_aniso_U_12
_atom_site_aniso_U_13
_atom_site_aniso_U_23
C1 0.0358(7) 0.0243(7) 0.0196(6) -0.0076(6) 0.0058(5) -0.0043(5)
O2 0.0291(5) 0.0252(5) 0.0176(4) -0.0078(4) 0.0068(3) -0.0029(4)
C3 0.0198(5) 0.0219(6) 0.0196(6) -0.0003(5) 0.0043(4) 0.0002(5)
O31 0.0318(5) 0.0277(5) 0.0248(5) -0.0097(4) 0.0103(4) -0.0029(4)
N4 0.0233(5) 0.0226(6) 0.0175(5) -0.0031(4) 0.0059(4) -0.0005(4)
C5 0.0182(5) 0.0188(6) 0.0201(6) 0.0020(5) 0.0020(4) 0.0018(5)
O51 0.0309(5) 0.0242(5) 0.0237(5) -0.0045(4) 0.0097(4) 0.0007(4)
C6 0.0197(5) 0.0194(6) 0.0211(6) 0.0010(5) 0.0019(4) 0.0010(5)
O61 0.0378(5) 0.0299(5) 0.0220(5) -0.0095(4) 0.0100(4) -0.0021(4)
O7 0.0263(4) 0.0210(5) 0.0217(4) -0.0050(4) 0.0034(3) -0.0014(4)
C8 0.0301(7) 0.0253(7) 0.0239(6) -0.0043(5) 0.0008(5) -0.0053(5)
C11 0.0210(6) 0.0207(6) 0.0189(6) 0.0027(5) 0.0015(4) 0.0012(5)
C12 0.0300(7) 0.0226(7) 0.0248(6) -0.0034(5) 0.0022(5) -0.0018(5)
C13 0.0416(8) 0.0325(8) 0.0189(6) -0.0001(6) 0.0019(5) -0.0043(6)
C14 0.0413(8) 0.0329(8) 0.0208(6) 0.0030(6) 0.0075(5) 0.0064(6)
C15 0.0335(7) 0.0225(7) 0.0307(7) -0.0018(5) 0.0073(5) 0.0055(6)
C16 0.0270(6) 0.0215(7) 0.0230(6) -0.0013(5) 0.0035(5) -0.0014(5)

loop_
_atom_type_symbol
_atom_type_description
_atom_type_scat_dispersion_real
_atom_type_scat_dispersion_imag
_atom_type_scat_source
C C 0.0033 0.0016 'International Tables Vol C Tables 4.2.6.8 and 6.1.1.4'
H H 0.0000 0.0000 'International Tables Vol C Tables 4.2.6.8 and 6.1.1.4'
N N 0.0061 0.0033 'International Tables Vol C Tables 4.2.6.8 and 6.1.1.4'
O O 0.0106 0.0060 'International Tables Vol C Tables 4.2.6.8 and 6.1.1.4'

loop_
_geom_angle_atom_site_label_1
_geom_angle_atom_site_label_2
_geom_angle_atom_site_label_3
_geom_angle
O2 C1 C11 108.98(10)
O2 C1 H1A 109.9
C11 C1 H1A 109.9
O2 C1 H1B 109.9
C11 C1 H1B 109.9
H1A C1 H1B 108.3
C3 O2 C1 114.33(10)
O31 C3 O2 125.02(11)
O31 C3 N4 121.80(11)
O2 C3 N4 113.18(10)
C5 N4 C3 129.57(11)
C5 N4 H4 117.0(11)
C3 N4 H4 113.4(11)
O51 C5 N4 127.66(12)
O51 C5 C6 122.49(11)
N4 C5 C6 109.84(10)
O61 C6 O7 126.23(11)
O61 C6 C5 122.53(11)
O7 C6 C5 111.24(10)
C6 O7 C8 114.61(10)
O7 C8 H8A 109.5
O7 C8 H8B 109.5
H8A C8 H8B 109.5
O7 C8 H8C 109.5
H8A C8 H8C 109.5
H8B C8 H8C 109.5
C16 C11 C12 119.34(11)
C16 C11 C1 123.84(11)
C12 C11 C1 116.81(11)
C13 C12 C11 120.60(12)
C13 C12 H12 119.7
C11 C12 H12 119.7
C12 C13 C14 119.98(13)
C12 C13 H13 120.0
C14 C13 H13 120.0
C15 C14 C13 119.88(12)
C15 C14 H14 120.1
C13 C14 H14 120.1
C14 C15 C16 120.36(13)
C14 C15 H15 119.8
C16 C15 H15 119.8
C11 C16 C15 119.85(12)
C11 C16 H16 120.1
C15 C16 H16 120.1

loop_
_geom_bond_atom_site_label_1
_geom_bond_atom_site_label_2
_geom_bond_site_symmetry_2
_geom_bond_distance
_geom_bond_publ_flag
C1 O2 . 1.4529(15) y
C1 C11 . 1.5010(17) ?
C1 H1A . 0.9900 ?
C1 H1B . 0.9900 ?
O2 C3 . 1.3243(14) y
C3 O31 . 1.2088(15) y
C3 N4 . 1.3868(16) y
N4 C5 . 1.3737(16) y
N4 H4 . 0.863(17) ?
C5 O51 . 1.2057(14) y
C5 C6 . 1.5430(17) y
C6 O61 . 1.1980(14) y
C6 O7 . 1.3221(15) y
O7 C8 . 1.4570(15) y
C8 H8A . 0.9800 ?
C8 H8B . 0.9800 ?
C8 H8C . 0.9800 ?
C11 C16 . 1.3872(18) ?
C11 C12 . 1.3935(17) ?
C12 C13 . 1.3813(19) ?
C12 H12 . 0.9500 ?
C13 C14 . 1.386(2) ?
C13 H13 . 0.9500 ?
C14 C15 . 1.381(2) ?
C14 H14 . 0.9500 ?
C15 C16 . 1.3945(18) ?
C15 H15 . 0.9500 ?
C16 H16 . 0.9500 ?

loop_
_geom_hbond_atom_site_label_D
_geom_hbond_atom_site_label_H
_geom_hbond_atom_site_label_A
_geom_hbond_site_symmetry_A
_geom_hbond_distance_DH
_geom_hbond_distance_HA
_geom_hbond_distance_DA
_geom_hbond_angle_DHA
N4 H4 O31 3_556 0.863(17) 2.156(17) 2.9778(14) 158.9(14)

loop_
_geom_torsion_atom_site_label_1
_geom_torsion_atom_site_label_2
_geom_torsion_atom_site_label_3
_geom_torsion_atom_site_label_4
_geom_torsion
C11 C1 O2 C3 175.02(10)
C1 O2 C3 O31 -1.71(18)
C1 O2 C3 N4 178.40(10)
O31 C3 N4 C5 177.35(12)
O2 C3 N4 C5 -2.75(18)
C3 N4 C5 O51 -1.0(2)
C3 N4 C5 C6 -179.91(11)
O51 C5 C6 O61 -178.88(12)
N4 C5 C6 O61 0.12(16)
O51 C5 C6 O7 0.91(16)
N4 C5 C6 O7 179.92(10)
O61 C6 O7 C8 1.92(18)
C5 C6 O7 C8 -177.86(9)
O2 C1 C11 C16 3.18(17)
O2 C1 C11 C12 -175.53(11)
C16 C11 C12 C13 -0.38(19)
C1 C11 C12 C13 178.39(12)
C11 C12 C13 C14 0.7(2)
C12 C13 C14 C15 -0.4(2)
C13 C14 C15 C16 -0.1(2)
C12 C11 C16 C15 -0.15(19)
C1 C11 C16 C15 -178.82(12)
C14 C15 C16 C11 0.4(2)

loop_
_cod_related_entry_id
_cod_related_entry_database
_cod_related_entry_code
1 ChemSpider 21131507
